data_7021683
loop_
_publ_author_name
'Gupta, Abhishek Kumar'
'Dhir, Abhimanew'
'Pradeep, Chullikkattil P.'

_publ_section_title
;
 A fluorescence 'turn-on' chemodosimeter for selective detection of Nb(5+)
 ions in mixed aqueous media.
;
_journal_issue 36
_journal_name_full 'Dalton transactions (Cambridge, England : 2003)'
_journal_page_first 12819
_journal_page_last 12823
_journal_paper_doi 10.1039/c3dt50914a
_journal_volume 42
_journal_year 2013
_chemical_formula_sum 'C26 H19 N O3'
_chemical_formula_weight 393.42
_chemical_name_systematic
;
?
;
_space_group_IT_number 14
_symmetry_cell_setting monoclinic
_symmetry_space_group_name_Hall '-P 2ybc'
_symmetry_space_group_name_H-M 'P 1 21/c 1'
_atom_sites_solution_hydrogens geom
_atom_sites_solution_primary direct
_atom_sites_solution_secondary difmap
_audit_creation_method SHELXL-97
_cell_angle_alpha 90.00
_cell_angle_beta 101.620(2)
_cell_angle_gamma 90.00
_cell_formula_units_Z 4
_cell_length_a 18.8179(7)
_cell_length_b 7.2342(3)
_cell_length_c 14.0484(5)
_cell_measurement_temperature 293(2)
_cell_volume 1873.25(12)
_computing_structure_refinement 'SHELXL-97 (Sheldrick, 1997)'
_computing_structure_solution 'SHELXS-97 (Sheldrick, 1990)'
_diffrn_ambient_temperature 293(2)
_diffrn_measured_fraction_theta_full 0.997
_diffrn_measured_fraction_theta_max 0.997
_diffrn_radiation_monochromator graphite
_diffrn_radiation_source 'fine-focus sealed tube'
_diffrn_radiation_type MoK\a
_diffrn_radiation_wavelength 0.71073
_diffrn_reflns_av_R_equivalents 0.1510
_diffrn_reflns_av_sigmaI/netI 0.1146
_diffrn_reflns_limit_h_max 27
_diffrn_reflns_limit_h_min -15
_diffrn_reflns_limit_k_max 10
_diffrn_reflns_limit_k_min -10
_diffrn_reflns_limit_l_max 20
_diffrn_reflns_limit_l_min -20
_diffrn_reflns_number 23524
_diffrn_reflns_theta_full 31.32
_diffrn_reflns_theta_max 31.32
_diffrn_reflns_theta_min 2.21
_exptl_absorpt_coefficient_mu 0.091
_exptl_absorpt_correction_T_max 0.9846
_exptl_absorpt_correction_T_min 0.9713
_exptl_absorpt_correction_type multi-scan
_exptl_crystal_density_diffrn 1.395
_exptl_crystal_density_method 'not measured'
_exptl_crystal_F_000 824
_exptl_crystal_size_max 0.32
_exptl_crystal_size_mid 0.24
_exptl_crystal_size_min 0.17
_refine_diff_density_max 0.431
_refine_diff_density_min -0.385
_refine_diff_density_rms 0.081
_refine_ls_extinction_method none
_refine_ls_goodness_of_fit_ref 0.989
_refine_ls_hydrogen_treatment mixed
_refine_ls_matrix_type full
_refine_ls_number_parameters 347
_refine_ls_number_reflns 6137
_refine_ls_number_restraints 0
_refine_ls_restrained_S_all 0.989
_refine_ls_R_factor_all 0.1249
_refine_ls_R_factor_gt 0.0662
_refine_ls_shift/su_max 0.007
_refine_ls_shift/su_mean 0.002
_refine_ls_structure_factor_coef Fsqd
_refine_ls_weighting_details 'calc w=1/[\s^2^(Fo^2^)+(0.0847P)^2^+0.0000P] where P=(Fo^2^+2Fc^2^)/3'
_refine_ls_weighting_scheme calc
_refine_ls_wR_factor_gt 0.1539
_refine_ls_wR_factor_ref 0.1851
_reflns_number_gt 3523
_reflns_number_total 6137
_reflns_threshold_expression >2sigma(I)
_cod_data_source_file c3dt50914a.txt
_cod_data_source_block shelxl
_cod_depositor_comments
;
The following automatic conversions were performed:

'_symmetry_cell_setting' value 'Monoclinic' changed to 'monoclinic'
according to /home/saulius/struct/CIF-dictionaries/cif_core.dic
dictionary named 'cif_core.dic' version 2.4.2 from 2011-04-26.

Automatic conversion script
Id: cif_fix_values 1891 2012-01-12 08:04:46Z andrius 
;
_cod_original_sg_symbol_H-M P2(1)/c
_cod_database_code 7021683

loop_
_symmetry_equiv_pos_as_xyz
'x, y, z'
'-x, y+1/2, -z+1/2'
'-x, -y, -z'
'x, -y-1/2, z-1/2'

loop_
_atom_site_label
_atom_site_type_symbol
_atom_site_fract_x
_atom_site_fract_y
_atom_site_fract_z
_atom_site_U_iso_or_equiv
_atom_site_adp_type
_atom_site_occupancy
_atom_site_symmetry_multiplicity
_atom_site_calc_flag
O1 O -0.04146(6) 0.8047(2) -0.18902(9) 0.0410(4) Uani 1 1 d
O2 O 0.23448(6) 0.90371(16) 0.15050(8) 0.0268(3) Uani 1 1 d
O3 O 0.27925(5) 0.98606(14) 0.02014(8) 0.0202(3) Uani 1 1 d
N1 N -0.09073(6) 0.68734(17) -0.04105(10) 0.0204(3) Uani 1 1 d
C1 C 0.02335(8) 0.8300(2) -0.12842(12) 0.0254(4) Uani 1 1 d
C2 C 0.08127(9) 0.8976(3) -0.16628(14) 0.0315(4) Uani 1 1 d
C3 C 0.14796(8) 0.9253(2) -0.10481(12) 0.0248(4) Uani 1 1 d
C4 C 0.15725(7) 0.8882(2) -0.00574(11) 0.0180(3) Uani 1 1 d
C5 C 0.09955(8) 0.8202(2) 0.03139(12) 0.0192(3) Uani 1 1 d
C6 C 0.03196(7) 0.7885(2) -0.02918(11) 0.0181(3) Uani 1 1 d
C7 C 0.22622(7) 0.9250(2) 0.06376(12) 0.0182(3) Uani 1 1 d
C8 C 0.34634(7) 1.0367(2) 0.08629(12) 0.0198(3) Uani 1 1 d
C9 C 0.39848(9) 1.0982(2) 0.02458(14) 0.0249(4) Uani 1 1 d
C10 C -0.02740(8) 0.7172(2) 0.01219(12) 0.0208(3) Uani 1 1 d
C11 C -0.14860(7) 0.6208(2) 0.00033(11) 0.0179(3) Uani 1 1 d
C12 C -0.14302(8) 0.5979(2) 0.10009(12) 0.0221(3) Uani 1 1 d
C13 C -0.20033(8) 0.5340(2) 0.13824(12) 0.0231(3) Uani 1 1 d
C14 C -0.26665(8) 0.4892(2) 0.07700(12) 0.0191(3) Uani 1 1 d
C15 C -0.32706(9) 0.4237(2) 0.11552(13) 0.0218(3) Uani 1 1 d
C16 C -0.39116(8) 0.3839(2) 0.05534(12) 0.0219(3) Uani 1 1 d
C17 C -0.40056(7) 0.4046(2) -0.04739(12) 0.0186(3) Uani 1 1 d
C18 C -0.46639(8) 0.3640(2) -0.11102(13) 0.0223(3) Uani 1 1 d
C19 C -0.47410(8) 0.3861(2) -0.20996(13) 0.0248(4) Uani 1 1 d
C20 C -0.41648(8) 0.4479(2) -0.24973(13) 0.0235(4) Uani 1 1 d
C21 C -0.34937(7) 0.4888(2) -0.18964(12) 0.0188(3) Uani 1 1 d
C22 C -0.28855(8) 0.5543(2) -0.22750(12) 0.0207(3) Uani 1 1 d
C23 C -0.22457(8) 0.5964(2) -0.16795(12) 0.0196(3) Uani 1 1 d
C24 C -0.21442(7) 0.57769(19) -0.06445(11) 0.0161(3) Uani 1 1 d
C25 C -0.27369(7) 0.51166(19) -0.02469(11) 0.0165(3) Uani 1 1 d
C26 C -0.34111(7) 0.46796(19) -0.08785(11) 0.0159(3) Uani 1 1 d
H1 H -0.0717(14) 0.747(4) -0.145(2) 0.095(9) Uiso 1 1 d
H2 H 0.0735(12) 0.926(3) -0.2367(19) 0.066(7) Uiso 1 1 d
H3 H 0.1905(10) 0.973(3) -0.1314(16) 0.041(5) Uiso 1 1 d
H5 H 0.1054(9) 0.798(2) 0.1012(14) 0.028(5) Uiso 1 1 d
H8A H 0.3343(8) 1.134(2) 0.1285(13) 0.019(4) Uiso 1 1 d
H8B H 0.3657(8) 0.926(2) 0.1238(12) 0.013(4) Uiso 1 1 d
H9A H 0.3778(10) 1.203(3) -0.0197(15) 0.035(5) Uiso 1 1 d
H9B H 0.4117(9) 0.992(3) -0.0174(14) 0.036(5) Uiso 1 1 d
H9C H 0.4450(11) 1.146(3) 0.0664(17) 0.046(6) Uiso 1 1 d
H10 H -0.0146(10) 0.694(2) 0.0856(15) 0.036(5) Uiso 1 1 d
H12 H -0.0996(10) 0.631(2) 0.1429(14) 0.036(5) Uiso 1 1 d
H13 H -0.1942(10) 0.512(2) 0.2112(16) 0.037(5) Uiso 1 1 d
H15 H -0.3211(9) 0.411(2) 0.1819(15) 0.033(5) Uiso 1 1 d
H16 H -0.4323(10) 0.334(2) 0.0849(15) 0.035(5) Uiso 1 1 d
H18 H -0.5067(10) 0.314(2) -0.0789(14) 0.028(5) Uiso 1 1 d
H19 H -0.5189(10) 0.357(3) -0.2519(15) 0.039(5) Uiso 1 1 d
H20 H -0.4216(10) 0.463(3) -0.3237(17) 0.046(6) Uiso 1 1 d
H22 H -0.2939(9) 0.571(2) -0.2964(15) 0.027(5) Uiso 1 1 d
H23 H -0.1857(9) 0.648(2) -0.1986(14) 0.029(5) Uiso 1 1 d

loop_
_atom_site_aniso_label
_atom_site_aniso_U_11
_atom_site_aniso_U_22
_atom_site_aniso_U_33
_atom_site_aniso_U_23
_atom_site_aniso_U_13
_atom_site_aniso_U_12
O1 0.0200(6) 0.0781(11) 0.0208(7) 0.0103(6) -0.0056(5) -0.0174(6)
O2 0.0186(5) 0.0454(7) 0.0164(6) -0.0017(5) 0.0031(4) -0.0033(5)
O3 0.0122(5) 0.0285(6) 0.0196(6) -0.0016(4) 0.0026(4) -0.0050(4)
N1 0.0138(6) 0.0270(7) 0.0203(7) 0.0009(5) 0.0033(5) -0.0035(5)
C1 0.0173(7) 0.0370(9) 0.0196(8) 0.0013(7) -0.0016(6) -0.0054(7)
C2 0.0241(8) 0.0504(11) 0.0194(9) 0.0054(8) 0.0027(7) -0.0101(8)
C3 0.0197(7) 0.0332(9) 0.0219(9) 0.0018(7) 0.0052(6) -0.0062(7)
C4 0.0135(6) 0.0220(7) 0.0180(8) -0.0021(6) 0.0020(6) -0.0007(6)
C5 0.0145(6) 0.0240(8) 0.0184(8) 0.0008(6) 0.0019(6) -0.0001(6)
C6 0.0130(6) 0.0215(8) 0.0192(8) 0.0017(6) 0.0019(6) -0.0010(6)
C7 0.0144(6) 0.0213(7) 0.0195(8) -0.0030(6) 0.0047(6) -0.0003(6)
C8 0.0116(6) 0.0246(8) 0.0222(8) -0.0042(7) 0.0008(6) -0.0024(6)
C9 0.0184(7) 0.0289(9) 0.0279(10) -0.0010(7) 0.0062(7) -0.0031(7)
C10 0.0153(7) 0.0266(8) 0.0199(8) 0.0012(6) 0.0025(6) -0.0012(6)
C11 0.0138(6) 0.0210(7) 0.0190(8) 0.0004(6) 0.0037(6) -0.0017(6)
C12 0.0163(7) 0.0315(9) 0.0167(8) -0.0001(6) -0.0011(6) -0.0041(6)
C13 0.0208(7) 0.0315(9) 0.0163(8) 0.0002(6) 0.0022(6) -0.0023(7)
C14 0.0190(7) 0.0212(7) 0.0177(8) -0.0006(6) 0.0052(6) 0.0005(6)
C15 0.0224(7) 0.0265(8) 0.0185(8) 0.0009(6) 0.0085(6) -0.0005(6)
C16 0.0183(7) 0.0245(8) 0.0253(9) 0.0020(7) 0.0097(6) -0.0005(6)
C17 0.0144(6) 0.0180(7) 0.0242(8) -0.0004(6) 0.0061(6) 0.0011(6)
C18 0.0147(7) 0.0243(8) 0.0288(9) 0.0002(7) 0.0065(6) -0.0004(6)
C19 0.0134(7) 0.0300(9) 0.0287(10) -0.0009(7) -0.0011(6) -0.0022(6)
C20 0.0167(7) 0.0313(9) 0.0213(9) -0.0018(7) 0.0006(6) 0.0002(6)
C21 0.0149(6) 0.0217(8) 0.0193(8) -0.0022(6) 0.0026(6) 0.0011(6)
C22 0.0172(7) 0.0308(9) 0.0141(8) -0.0014(6) 0.0033(6) 0.0001(6)
C23 0.0156(7) 0.0252(8) 0.0191(8) 0.0004(6) 0.0062(6) -0.0010(6)
C24 0.0134(6) 0.0186(7) 0.0164(8) -0.0004(5) 0.0034(5) 0.0005(5)
C25 0.0128(6) 0.0174(7) 0.0192(8) -0.0013(6) 0.0035(6) 0.0000(5)
C26 0.0141(6) 0.0163(7) 0.0180(8) -0.0012(6) 0.0047(6) 0.0015(5)

loop_
_atom_type_symbol
_atom_type_description
_atom_type_scat_dispersion_real
_atom_type_scat_dispersion_imag
_atom_type_scat_source
C C 0.0033 0.0016 'International Tables Vol C Tables 4.2.6.8 and 6.1.1.4'
H H 0.0000 0.0000 'International Tables Vol C Tables 4.2.6.8 and 6.1.1.4'
N N 0.0061 0.0033 'International Tables Vol C Tables 4.2.6.8 and 6.1.1.4'
O O 0.0106 0.0060 'International Tables Vol C Tables 4.2.6.8 and 6.1.1.4'

loop_
_geom_angle_atom_site_label_1
_geom_angle_atom_site_label_2
_geom_angle_atom_site_label_3
_geom_angle
C1 O1 H1 102.6(16)
C7 O3 C8 114.78(12)
C10 N1 C11 120.98(14)
O1 C1 C2 118.86(15)
O1 C1 C6 120.37(14)
C2 C1 C6 120.76(14)
C3 C2 C1 119.47(16)
C3 C2 H2 121.6(13)
C1 C2 H2 118.9(13)
C2 C3 C4 120.65(14)
C2 C3 H3 120.3(12)
C4 C3 H3 119.1(12)
C5 C4 C3 119.61(14)
C5 C4 C7 117.64(14)
C3 C4 C7 122.71(13)
C4 C5 C6 120.95(15)
C4 C5 H5 119.9(10)
C6 C5 H5 119.1(10)
C5 C6 C1 118.54(13)
C5 C6 C10 119.51(14)
C1 C6 C10 121.94(14)
O2 C7 O3 123.01(13)
O2 C7 C4 124.04(13)
O3 C7 C4 112.95(13)
O3 C8 C9 106.84(13)
O3 C8 H8A 107.0(9)
C9 C8 H8A 113.3(9)
O3 C8 H8B 108.4(9)
C9 C8 H8B 109.6(9)
H8A C8 H8B 111.5(14)
C8 C9 H9A 111.3(11)
C8 C9 H9B 111.7(10)
H9A C9 H9B 108.4(16)
C8 C9 H9C 110.9(12)
H9A C9 H9C 106.4(15)
H9B C9 H9C 108.0(15)
N1 C10 C6 121.44(15)
N1 C10 H10 123.9(10)
C6 C10 H10 114.7(10)
C12 C11 C24 119.94(13)
C12 C11 N1 122.95(13)
C24 C11 N1 117.12(13)
C13 C12 C11 121.65(14)
C13 C12 H12 118.9(12)
C11 C12 H12 119.4(12)
C12 C13 C14 120.55(15)
C12 C13 H13 120.3(10)
C14 C13 H13 119.0(10)
C13 C14 C25 118.84(13)
C13 C14 C15 121.29(15)
C25 C14 C15 119.86(14)
C16 C15 C14 120.50(16)
C16 C15 H15 121.4(11)
C14 C15 H15 118.1(11)
C15 C16 C17 121.45(14)
C15 C16 H16 118.4(11)
C17 C16 H16 120.1(11)
C18 C17 C16 122.39(13)
C18 C17 C26 118.34(14)
C16 C17 C26 119.26(13)
C19 C18 C17 121.18(14)
C19 C18 H18 123.3(10)
C17 C18 H18 115.5(10)
C18 C19 C20 120.73(15)
C18 C19 H19 120.0(12)
C20 C19 H19 119.2(12)
C19 C20 C21 120.46(16)
C19 C20 H20 121.2(11)
C21 C20 H20 118.4(11)
C20 C21 C26 119.23(14)
C20 C21 C22 122.35(15)
C26 C21 C22 118.42(13)
C23 C22 C21 121.38(15)
C23 C22 H22 119.5(10)
C21 C22 H22 119.1(10)
C22 C23 C24 121.67(14)
C22 C23 H23 117.2(11)
C24 C23 H23 121.1(11)
C11 C24 C25 118.27(14)
C11 C24 C23 123.46(13)
C25 C24 C23 118.27(13)
C14 C25 C24 120.76(13)
C14 C25 C26 119.43(13)
C24 C25 C26 119.81(14)
C21 C26 C17 120.06(13)
C21 C26 C25 120.45(13)
C17 C26 C25 119.49(14)

loop_
_geom_bond_atom_site_label_1
_geom_bond_atom_site_label_2
_geom_bond_distance
O1 C1 1.3518(18)
O1 H1 1.01(3)
O2 C7 1.2068(19)
O3 C7 1.3465(17)
O3 C8 1.4558(17)
N1 C10 1.2912(19)
N1 C11 1.4181(18)
C1 C2 1.394(2)
C1 C6 1.403(2)
C2 C3 1.387(2)
C2 H2 0.99(3)
C3 C4 1.393(2)
C3 H3 1.01(2)
C4 C5 1.386(2)
C4 C7 1.483(2)
C5 C6 1.400(2)
C5 H5 0.978(19)
C6 C10 1.453(2)
C8 C9 1.501(2)
C8 H8A 0.975(17)
C8 H8B 0.987(16)
C9 H9A 1.007(19)
C9 H9B 1.03(2)
C9 H9C 1.01(2)
C10 H10 1.03(2)
C11 C12 1.394(2)
C11 C24 1.416(2)
C12 C13 1.377(2)
C12 H12 0.942(19)
C13 C14 1.404(2)
C13 H13 1.02(2)
C14 C25 1.417(2)
C14 C15 1.434(2)
C15 C16 1.357(2)
C15 H15 0.92(2)
C16 C17 1.426(2)
C16 H16 1.017(19)
C17 C18 1.405(2)
C17 C26 1.429(2)
C18 C19 1.377(2)
C18 H18 1.023(18)
C19 C20 1.390(2)
C19 H19 0.95(2)
C20 C21 1.402(2)
C20 H20 1.03(2)
C21 C26 1.415(2)
C21 C22 1.436(2)
C22 C23 1.355(2)
C22 H22 0.96(2)
C23 C24 1.434(2)
C23 H23 0.993(18)
C24 C25 1.4265(19)
C25 C26 1.4296(19)

loop_
_geom_torsion_atom_site_label_1
_geom_torsion_atom_site_label_2
_geom_torsion_atom_site_label_3
_geom_torsion_atom_site_label_4
_geom_torsion
O1 C1 C2 C3 179.61(16)
C6 C1 C2 C3 -0.5(3)
C1 C2 C3 C4 -0.7(3)
C2 C3 C4 C5 1.0(3)
C2 C3 C4 C7 -176.61(15)
C3 C4 C5 C6 -0.1(2)
C7 C4 C5 C6 177.65(13)
C4 C5 C6 C1 -1.1(2)
C4 C5 C6 C10 -179.96(14)
O1 C1 C6 C5 -178.72(14)
C2 C1 C6 C5 1.4(2)
O1 C1 C6 C10 0.1(2)
C2 C1 C6 C10 -179.78(16)
C8 O3 C7 O2 -3.9(2)
C8 O3 C7 C4 175.74(12)
C5 C4 C7 O2 -1.9(2)
C3 C4 C7 O2 175.75(15)
C5 C4 C7 O3 178.41(13)
C3 C4 C7 O3 -3.9(2)
C7 O3 C8 C9 179.27(13)
C11 N1 C10 C6 -178.92(14)
C5 C6 C10 N1 179.49(14)
C1 C6 C10 N1 0.7(2)
C10 N1 C11 C12 5.3(2)
C10 N1 C11 C24 -175.00(13)
C24 C11 C12 C13 -0.1(2)
N1 C11 C12 C13 179.59(14)
C11 C12 C13 C14 0.2(3)
C12 C13 C14 C25 -0.3(2)
C12 C13 C14 C15 -179.55(15)
C13 C14 C15 C16 178.93(15)
C25 C14 C15 C16 -0.3(2)
C14 C15 C16 C17 0.3(2)
C15 C16 C17 C18 179.93(14)
C15 C16 C17 C26 0.2(2)
C16 C17 C18 C19 179.65(15)
C26 C17 C18 C19 -0.7(2)
C17 C18 C19 C20 0.6(2)
C18 C19 C20 C21 0.0(2)
C19 C20 C21 C26 -0.5(2)
C19 C20 C21 C22 -179.52(15)
C20 C21 C22 C23 178.73(15)
C26 C21 C22 C23 -0.3(2)
C21 C22 C23 C24 0.0(2)
C12 C11 C24 C25 0.1(2)
N1 C11 C24 C25 -179.57(12)
C12 C11 C24 C23 -179.68(14)
N1 C11 C24 C23 0.6(2)
C22 C23 C24 C11 -179.76(14)
C22 C23 C24 C25 0.4(2)
C13 C14 C25 C24 0.3(2)
C15 C14 C25 C24 179.61(13)
C13 C14 C25 C26 -179.50(13)
C15 C14 C25 C26 -0.2(2)
C11 C24 C25 C14 -0.3(2)
C23 C24 C25 C14 179.56(13)
C11 C24 C25 C26 179.58(13)
C23 C24 C25 C26 -0.6(2)
C20 C21 C26 C17 0.4(2)
C22 C21 C26 C17 179.50(13)
C20 C21 C26 C25 -178.94(13)
C22 C21 C26 C25 0.1(2)
C18 C17 C26 C21 0.1(2)
C16 C17 C26 C21 179.82(13)
C18 C17 C26 C25 179.51(13)
C16 C17 C26 C25 -0.8(2)
C14 C25 C26 C21 -179.83(13)
C24 C25 C26 C21 0.3(2)
C14 C25 C26 C17 0.8(2)
C24 C25 C26 C17 -179.06(13)
